data_1572431
loop_
_publ_author_name
'Hurst, Javier M.'
'Yadav, Rinku'
'Boeck, Parker T.'
'Ghiviriga, Ion'
'Brantley, ChristiAnna L'
'Dobrzycki, &#x141;ukasz'
'Veige, Adam S.'

_publ_section_title
;
 Snapshot of cyclooctyne ring-opening to a tethered alkylidene cyclic
 polymer catalyst.
;
_journal_issue 38
_journal_name_full 'Chemical science'
_journal_page_first 15873
_journal_page_last 15879
_journal_paper_doi 10.1039/d4sc04411h
_journal_volume 15
_journal_year 2024
_chemical_formula_sum 'C43 H56 O3 W'
_chemical_formula_weight 804.72
_space_group_crystal_system monoclinic
_space_group_IT_number 14
_space_group_name_Hall '-P 2yn'
_space_group_name_H-M_alt 'P 1 21/n 1'
_atom_sites_solution_hydrogens geom
_atom_sites_solution_primary direct
_audit_update_record
;
2024-06-05 deposited with the CCDC.	2024-08-28 downloaded from the CCDC.
;
_cell_angle_alpha 90
_cell_angle_beta 99.7480(10)
_cell_angle_gamma 90
_cell_formula_units_Z 4
_cell_length_a 10.8411(3)
_cell_length_b 16.8936(5)
_cell_length_c 20.2912(5)
_cell_measurement_reflns_used 12596
_cell_measurement_temperature 100.0(10)
_cell_measurement_theta_max 31.2619
_cell_measurement_theta_min 1.5981
_cell_volume 3662.58(17)
_computing_cell_refinement 'APEX3 v2019.1-0 (Bruker AXS)'
_computing_data_collection 'APEX3 V2019 (Bruker Nano, Inc., 2019)'
_computing_data_reduction 'SAINT V8.40A (Bruker Nano, Inc., 2019)'
_computing_molecular_graphics ' '
_computing_publication_material 'APEX3 V2019 (Bruker Nano, Inc., 2019)'
_computing_structure_refinement 'SHELXL2015 (Sheldrick G. M., 2019)'
_computing_structure_solution 'SHELXL2015 (Sheldrick G. M., 2019)'
_diffrn_ambient_temperature 100.0(10)
_diffrn_detector_area_resol_mean 7.3910
_diffrn_measured_fraction_theta_full 0.999
_diffrn_measured_fraction_theta_max 0.999
_diffrn_measurement_device_type 'BRUKER D8 Venture with PHOTON III'
_diffrn_measurement_method '\o and \f scans'
_diffrn_radiation_monochromator 'HELIOS multilayer optics'
_diffrn_radiation_type MoK\a
_diffrn_radiation_wavelength 0.71073
_diffrn_reflns_av_R_equivalents 0.0599
_diffrn_reflns_av_unetI/netI 0.0340
_diffrn_reflns_limit_h_max 16
_diffrn_reflns_limit_h_min -16
_diffrn_reflns_limit_k_max 25
_diffrn_reflns_limit_k_min -25
_diffrn_reflns_limit_l_max 22
_diffrn_reflns_limit_l_min -30
_diffrn_reflns_number 102801
_diffrn_reflns_theta_full 32.50
_diffrn_reflns_theta_max 32.50
_diffrn_reflns_theta_min 2.00
_diffrn_source 'micro-focus X-ray tube'
_diffrn_source_type 'INCOATEC I\mS 3.0'
_exptl_absorpt_coefficient_mu 3.192
_exptl_absorpt_correction_T_max 0.68
_exptl_absorpt_correction_T_min 0.40
_exptl_absorpt_correction_type 'Numerical Mu From Formula'
_exptl_absorpt_process_details
;
SADABS-2016/2 - Bruker AXS area detector scaling and absorption correction
;
_exptl_crystal_colour 'clear pale orange'
_exptl_crystal_density_diffrn 1.459
_exptl_crystal_density_method 'not measured'
_exptl_crystal_description prism
_exptl_crystal_F_000 1648
_exptl_crystal_size_max 0.244
_exptl_crystal_size_mid 0.175
_exptl_crystal_size_min 0.130
_refine_diff_density_max 2.979
_refine_diff_density_min -1.572
_refine_ls_extinction_coef 0.00042(8)
_refine_ls_extinction_method 'SHELXL-2018/3 (Sheldrick 2018)'
_refine_ls_goodness_of_fit_ref 1.142
_refine_ls_hydrogen_treatment constr
_refine_ls_matrix_type full
_refine_ls_number_parameters 464
_refine_ls_number_reflns 13260
_refine_ls_number_restraints 17
_refine_ls_restrained_S_all 1.143
_refine_ls_R_factor_all 0.0347
_refine_ls_R_factor_gt 0.0304
_refine_ls_shift/su_max 0.007
_refine_ls_shift/su_mean 0.000
_refine_ls_structure_factor_coef Fsqd
_refine_ls_weighting_details 'w=1/[\s^2^(Fo^2^)+(0.0130P)^2^+5.4497P] where P=(Fo^2^+2Fc^2^)/3'
_refine_ls_weighting_scheme calc
_refine_ls_wR_factor_gt 0.0646
_refine_ls_wR_factor_ref 0.0661
_reflns_number_gt 12098
_reflns_number_total 13260
_reflns_threshold_expression 'I > 2\s(I)'
_cod_data_source_file d4sc04411h1.cif
_cod_data_source_block hurst6
_cod_depositor_comments 'Adding full bibliography for 1572430--1572432.cif.'
_cod_database_code 1572431

loop_
_space_group_symop_operation_xyz
'x, y, z'
'-x+1/2, y+1/2, -z+1/2'
'-x, -y, -z'
'x-1/2, -y-1/2, z-1/2'

loop_
_atom_site_type_symbol
_atom_site_label
_atom_site_fract_x
_atom_site_fract_y
_atom_site_fract_z
_atom_site_U_iso_or_equiv
_atom_site_adp_type
_atom_site_calc_flag
_atom_site_refinement_flags_adp
_atom_site_refinement_flags_occupancy
_atom_site_refinement_flags_posn
_atom_site_occupancy
_atom_site_disorder_assembly
_atom_site_disorder_group
W W1 0.53615(2) 0.59210(2) 0.76901(2) 0.01513(3) Uani d . . . 1.0 . .
O O1 0.62632(15) 0.51712(9) 0.71968(8) 0.0179(3) Uani d . . . 1.0 . .
O O2 0.51571(15) 0.63223(9) 0.85834(8) 0.0180(3) Uani d . . . 1.0 . .
C C1 0.5788(2) 0.45536(14) 0.68074(11) 0.0184(4) Uani d . . . 1.0 . .
C C2 0.6119(2) 0.44476(14) 0.61650(11) 0.0202(4) Uani d . . . 1.0 . .
C C3 0.5632(3) 0.37837(16) 0.58052(12) 0.0257(5) Uani d . . . 1.0 . .
C C4 0.4867(3) 0.32378(16) 0.60486(13) 0.0279(5) Uani d . . . 1.0 . .
C C5 0.4581(2) 0.33376(15) 0.66804(13) 0.0250(5) Uani d . . . 1.0 . .
C C6 0.5030(2) 0.39950(14) 0.70667(12) 0.0204(4) Uani d . . . 1.0 . .
C C7 0.4809(2) 0.40527(13) 0.77678(11) 0.0193(4) Uani d . . . 1.0 . .
C C8 0.5112(2) 0.33955(14) 0.81863(13) 0.0247(5) Uani d . . . 1.0 . .
C C9 0.4958(3) 0.34223(15) 0.88492(13) 0.0255(5) Uani d . . . 1.0 . .
C C11 0.4189(2) 0.47684(13) 0.87054(11) 0.0170(4) Uani d . . . 1.0 . .
C C10 0.4520(2) 0.41064(14) 0.91122(12) 0.0217(4) Uani d . . . 1.0 . .
C C12 0.4309(2) 0.47404(13) 0.80214(11) 0.0166(4) Uani d . . . 1.0 . .
C C13 0.3710(2) 0.54784(13) 0.90070(11) 0.0171(4) Uani d . . . 1.0 . .
C C14 0.2773(2) 0.53931(14) 0.94005(11) 0.0202(4) Uani d . . . 1.0 . .
C C15 0.2358(2) 0.60380(14) 0.97184(12) 0.0218(4) Uani d . . . 1.0 . .
C C16 0.2902(2) 0.67772(14) 0.96652(11) 0.0206(4) Uani d . . . 1.0 . .
C C17 0.3857(2) 0.68946(13) 0.92933(11) 0.0174(4) Uani d . . . 1.0 . .
C C18 0.4235(2) 0.62324(13) 0.89447(10) 0.0157(4) Uani d . . . 1.0 . .
C C19 0.7018(2) 0.50123(14) 0.58896(12) 0.0229(4) Uani d . . . 1.0 . .
C C20 0.7139(3) 0.48146(16) 0.51637(13) 0.0297(5) Uani d . . . 1.0 . .
C C21 0.8323(2) 0.49475(18) 0.63192(14) 0.0299(5) Uani d . . . 1.0 . .
C C22 0.6570(3) 0.58767(15) 0.58921(14) 0.0299(5) Uani d . . . 1.0 . .
C C23 0.4481(2) 0.77072(13) 0.92539(12) 0.0204(4) Uani d . . . 1.0 . .
C C24 0.4207(3) 0.80088(14) 0.85257(13) 0.0246(5) Uani d . . . 1.0 . .
C C25 0.5902(2) 0.76470(15) 0.94968(13) 0.0244(5) Uani d . . . 1.0 . .
C C26 0.3963(3) 0.83285(15) 0.96844(14) 0.0284(5) Uani d . . . 1.0 . .
C C27 0.3773(2) 0.54105(13) 0.75459(10) 0.0164(4) Uani d . . . 1.0 . .
C C28 0.2374(2) 0.54064(14) 0.72689(11) 0.0187(4) Uani d . . . 1.0 . .
C C29 0.1671(2) 0.47497(15) 0.75713(13) 0.0243(5) Uani d . . . 1.0 . .
C C30 0.2212(2) 0.52566(16) 0.65092(12) 0.0256(5) Uani d . . . 1.0 . .
C C31 0.1781(2) 0.62047(15) 0.74192(13) 0.0239(5) Uani d . . . 1.0 . .
C C32 0.4762(2) 0.67753(14) 0.69973(12) 0.0226(4) Uani d . . . 1.0 . .
C C33 0.3863(3) 0.70693(16) 0.64047(13) 0.0280(5) Uani d . P D 0.760(8) A 1
C C34 0.3812(4) 0.7983(2) 0.6355(3) 0.0367(10) Uani d . P D 0.760(8) A 1
C C35 0.4801(5) 0.8372(3) 0.6020(2) 0.0479(14) Uani d . P D 0.760(8) A 1
C C36 0.6158(4) 0.8210(3) 0.63288(19) 0.0377(10) Uani d . P D 0.760(8) A 1
C C37 0.6443(3) 0.84074(16) 0.70863(15) 0.0342(6) Uani d . P D 0.760(8) A 1
C C33B 0.3863(3) 0.70693(16) 0.64047(13) 0.0280(5) Uani d . P D 0.240(8) A 2
C C34B 0.4035(12) 0.7853(8) 0.6081(8) 0.038(3) Uiso d . P D 0.240(8) A 2
C C35B 0.5356(10) 0.7926(7) 0.5932(5) 0.028(3) Uiso d . P D 0.240(8) A 2
C C36B 0.6152(13) 0.8549(9) 0.6337(6) 0.035(3) Uiso d . P D 0.240(8) A 2
C C37B 0.6443(3) 0.84074(16) 0.70863(15) 0.0342(6) Uani d . P D 0.240(8) A 2
C C38 0.6787(3) 0.76461(17) 0.74700(16) 0.0338(6) Uani d . . . 1.0 . .
C C39 0.5823(2) 0.69947(14) 0.73585(13) 0.0226(4) Uani d . . . 1.0 . .
O O3 0.73100(16) 0.58617(12) 0.83460(9) 0.0263(4) Uani d . P D 0.673(11) B 1
C C40 0.7533(5) 0.5547(5) 0.9018(3) 0.0245(11) Uani d . P D 0.673(11) B 1
C C41 0.8894(6) 0.5676(6) 0.9276(3) 0.0436(18) Uani d . P D 0.673(11) B 1
C C42 0.9454(4) 0.5969(4) 0.8689(2) 0.0393(14) Uani d . P D 0.673(11) B 1
C C43 0.8488(3) 0.5780(3) 0.8084(2) 0.0267(10) Uani d . P D 0.673(11) B 1
O O3B 0.73100(16) 0.58617(12) 0.83460(9) 0.0263(4) Uani d . P D 0.327(11) B 2
C C40B 0.7557(12) 0.5381(8) 0.8930(6) 0.024(3) Uiso d . P D 0.327(11) B 2
C C41B 0.8927(11) 0.5495(7) 0.9198(5) 0.021(2) Uiso d . P D 0.327(11) B 2
C C42B 0.9432(8) 0.5595(6) 0.8545(5) 0.027(2) Uiso d . P D 0.327(11) B 2
C C43B 0.8481(7) 0.6138(6) 0.8144(4) 0.0195(17) Uiso d . P D 0.327(11) B 2

loop_
_atom_site_aniso_label
_atom_site_aniso_U_11
_atom_site_aniso_U_22
_atom_site_aniso_U_33
_atom_site_aniso_U_12
_atom_site_aniso_U_13
_atom_site_aniso_U_23
W1 0.01293(4) 0.01685(4) 0.01641(4) -0.00076(3) 0.00480(3) 0.00465(3)
O1 0.0150(7) 0.0199(7) 0.0194(7) 0.0005(6) 0.0047(6) 0.0033(6)
O2 0.0155(7) 0.0187(7) 0.0212(7) -0.0026(6) 0.0070(6) 0.0026(6)
C1 0.0158(9) 0.0215(10) 0.0182(9) 0.0031(8) 0.0035(8) 0.0031(8)
C2 0.0195(10) 0.0238(10) 0.0179(10) 0.0052(8) 0.0046(8) 0.0047(8)
C3 0.0287(12) 0.0295(12) 0.0193(10) 0.0032(10) 0.0050(9) 0.0005(9)
C4 0.0315(13) 0.0293(12) 0.0231(11) -0.0022(10) 0.0051(10) -0.0057(9)
C5 0.0254(12) 0.0227(11) 0.0276(12) -0.0035(9) 0.0067(9) -0.0027(9)
C6 0.0205(10) 0.0212(10) 0.0204(10) 0.0008(8) 0.0061(8) 0.0016(8)
C7 0.0185(10) 0.0203(9) 0.0199(9) -0.0012(8) 0.0056(8) 0.0030(8)
C8 0.0278(12) 0.0199(10) 0.0276(12) 0.0027(9) 0.0085(10) 0.0053(9)
C9 0.0298(13) 0.0210(10) 0.0267(12) 0.0029(9) 0.0074(10) 0.0085(9)
C11 0.0154(9) 0.0183(9) 0.0176(9) -0.0036(7) 0.0035(7) 0.0032(7)
C10 0.0239(11) 0.0217(10) 0.0197(10) -0.0011(9) 0.0047(8) 0.0051(8)
C12 0.0155(9) 0.0182(9) 0.0162(9) -0.0030(7) 0.0032(7) 0.0030(7)
C13 0.0157(9) 0.0211(9) 0.0150(9) -0.0016(7) 0.0039(7) 0.0030(7)
C14 0.0189(10) 0.0253(10) 0.0170(9) -0.0043(8) 0.0046(8) 0.0040(8)
C15 0.0177(10) 0.0282(11) 0.0207(10) -0.0022(8) 0.0066(8) 0.0022(8)
C16 0.0186(10) 0.0243(10) 0.0195(10) 0.0031(8) 0.0053(8) 0.0011(8)
C17 0.0162(9) 0.0196(9) 0.0164(9) 0.0013(7) 0.0026(7) 0.0024(7)
C18 0.0135(9) 0.0194(9) 0.0145(9) -0.0011(7) 0.0035(7) 0.0031(7)
C19 0.0236(11) 0.0238(11) 0.0235(11) 0.0054(9) 0.0106(9) 0.0061(9)
C20 0.0387(15) 0.0309(13) 0.0235(11) 0.0073(11) 0.0162(11) 0.0062(10)
C21 0.0201(11) 0.0370(14) 0.0348(14) 0.0041(10) 0.0108(10) 0.0027(11)
C22 0.0393(15) 0.0255(12) 0.0294(12) 0.0083(11) 0.0190(11) 0.0087(10)
C23 0.0237(11) 0.0171(9) 0.0212(10) 0.0010(8) 0.0061(8) 0.0011(8)
C24 0.0287(12) 0.0198(10) 0.0257(11) 0.0015(9) 0.0061(9) 0.0066(9)
C25 0.0234(11) 0.0220(11) 0.0271(11) -0.0040(9) 0.0028(9) 0.0009(9)
C26 0.0377(14) 0.0187(10) 0.0307(13) 0.0036(10) 0.0110(11) -0.0007(9)
C27 0.0162(9) 0.0185(9) 0.0152(9) -0.0011(7) 0.0044(7) 0.0041(7)
C28 0.0165(9) 0.0232(10) 0.0163(9) -0.0006(8) 0.0022(8) 0.0002(8)
C29 0.0192(11) 0.0283(12) 0.0252(11) -0.0076(9) 0.0030(9) 0.0006(9)
C30 0.0255(12) 0.0296(12) 0.0208(11) -0.0025(9) 0.0018(9) -0.0001(9)
C31 0.0204(11) 0.0244(11) 0.0265(11) 0.0033(9) 0.0028(9) -0.0013(9)
C32 0.0278(12) 0.0207(10) 0.0220(10) 0.0032(9) 0.0115(9) 0.0053(8)
C33 0.0326(13) 0.0263(12) 0.0256(12) 0.0051(10) 0.0061(10) 0.0090(9)
C34 0.040(2) 0.0217(16) 0.045(3) 0.0065(15) -0.0043(19) 0.0074(16)
C35 0.063(3) 0.029(2) 0.047(3) -0.007(2) -0.001(2) 0.0174(18)
C36 0.052(3) 0.032(2) 0.0311(19) -0.0103(19) 0.0135(18) 0.0093(16)
C37 0.0464(17) 0.0220(12) 0.0350(14) -0.0113(11) 0.0098(13) 0.0016(10)
C33B 0.0326(13) 0.0263(12) 0.0256(12) 0.0051(10) 0.0061(10) 0.0090(9)
C37B 0.0464(17) 0.0220(12) 0.0350(14) -0.0113(11) 0.0098(13) 0.0016(10)
C38 0.0321(14) 0.0273(13) 0.0447(16) -0.0070(11) 0.0140(12) 0.0069(11)
C39 0.0231(11) 0.0204(10) 0.0269(11) -0.0008(8) 0.0114(9) 0.0045(9)
O3 0.0153(8) 0.0438(11) 0.0195(8) -0.0015(7) 0.0018(6) 0.0048(7)
C40 0.020(2) 0.030(3) 0.023(2) 0.0062(18) 0.0046(15) 0.008(2)
C41 0.030(3) 0.072(5) 0.026(2) -0.009(3) -0.0025(19) -0.008(3)
C42 0.0211(19) 0.062(4) 0.035(2) -0.013(2) 0.0040(16) -0.001(2)
C43 0.0148(16) 0.034(3) 0.032(2) -0.0008(14) 0.0078(14) -0.0033(16)
O3B 0.0153(8) 0.0438(11) 0.0195(8) -0.0015(7) 0.0018(6) 0.0048(7)

loop_
_atom_type_symbol
_atom_type_description
_atom_type_scat_dispersion_real
_atom_type_scat_dispersion_imag
_atom_type_scat_source
C C 0.0033 0.0016 'International Tables Vol C Tables 4.2.6.8 and 6.1.1.4'
H H 0.0000 0.0000 'International Tables Vol C Tables 4.2.6.8 and 6.1.1.4'
O O 0.0106 0.0060 'International Tables Vol C Tables 4.2.6.8 and 6.1.1.4'
W W -0.8490 6.8722 'International Tables Vol C Tables 4.2.6.8 and 6.1.1.4'

loop_
_geom_angle_atom_site_label_1
_geom_angle_atom_site_label_2
_geom_angle_atom_site_label_3
_geom_angle_site_symmetry_1
_geom_angle_site_symmetry_3
_geom_angle
_geom_angle_publ_flag
O1 W1 O2 . . 145.59(7) ?
O1 W1 C12 . . 84.85(7) ?
O1 W1 C32 . . 103.39(8) ?
O1 W1 C39 . . 103.57(8) ?
O1 W1 O3 . . 77.30(7) ?
O1 W1 O3B . . 77.30(7) ?
O2 W1 C12 . . 84.15(7) ?
O2 W1 C32 . . 108.42(8) ?
O2 W1 C39 . . 94.00(8) ?
O2 W1 O3 . . 73.73(7) ?
O2 W1 O3B . . 73.73(7) ?
C27 W1 O1 . . 98.29(8) ?
C27 W1 O2 . . 93.27(8) ?
C27 W1 C12 . . 38.88(8) ?
C27 W1 C32 . . 92.30(10) ?
C27 W1 C39 . . 128.48(10) ?
C27 W1 O3 . . 141.94(8) ?
C27 W1 O3B . . 141.94(8) ?
C32 W1 C12 . . 130.99(9) ?
C32 W1 O3 . . 125.66(9) ?
C32 W1 O3B . . 125.66(9) ?
C39 W1 C12 . . 166.72(9) ?
C39 W1 C32 . . 37.52(10) ?
C39 W1 O3 . . 88.67(9) ?
C39 W1 O3B . . 88.67(9) ?
O3 W1 C12 . . 103.34(7) ?
O3B W1 C12 . . 103.34(7) ?
C1 O1 W1 . . 128.11(14) ?
C18 O2 W1 . . 131.95(14) ?
O1 C1 C2 . . 120.1(2) ?
O1 C1 C6 . . 119.0(2) ?
C6 C1 C2 . . 120.8(2) ?
C1 C2 C19 . . 122.0(2) ?
C3 C2 C1 . . 116.7(2) ?
C3 C2 C19 . . 121.2(2) ?
C4 C3 C2 . . 123.1(2) ?
C5 C4 C3 . . 119.5(2) ?
C4 C5 C6 . . 120.4(2) ?
C1 C6 C7 . . 120.8(2) ?
C5 C6 C1 . . 119.5(2) ?
C5 C6 C7 . . 119.4(2) ?
C8 C7 C6 . . 118.0(2) ?
C8 C7 C12 . . 119.6(2) ?
C12 C7 C6 . . 122.4(2) ?
C9 C8 C7 . . 120.5(2) ?
C8 C9 C10 . . 120.4(2) ?
C10 C11 C12 . . 119.6(2) ?
C10 C11 C13 . . 118.4(2) ?
C12 C11 C13 . . 121.93(19) ?
C9 C10 C11 . . 120.5(2) ?
C7 C12 W1 . . 110.10(14) ?
C7 C12 C11 . . 119.2(2) ?
C7 C12 C27 . . 120.26(19) ?
C11 C12 W1 . . 111.48(15) ?
C11 C12 C27 . . 120.21(19) ?
C27 C12 W1 . . 51.07(10) ?
C14 C13 C11 . . 119.4(2) ?
C14 C13 C18 . . 119.1(2) ?
C18 C13 C11 . . 121.30(19) ?
C15 C14 C13 . . 120.7(2) ?
C14 C15 C16 . . 119.7(2) ?
C15 C16 C17 . . 122.2(2) ?
C16 C17 C18 . . 117.4(2) ?
C16 C17 C23 . . 121.9(2) ?
C18 C17 C23 . . 120.65(19) ?
O2 C18 C13 . . 120.0(2) ?
O2 C18 C17 . . 119.11(19) ?
C13 C18 C17 . . 120.78(19) ?
C2 C19 C20 . . 112.1(2) ?
C2 C19 C21 . . 109.2(2) ?
C2 C19 C22 . . 111.6(2) ?
C20 C19 C22 . . 106.7(2) ?
C21 C19 C20 . . 107.9(2) ?
C21 C19 C22 . . 109.1(2) ?
C17 C23 C24 . . 109.21(19) ?
C25 C23 C17 . . 110.47(19) ?
C25 C23 C24 . . 110.4(2) ?
C26 C23 C17 . . 112.0(2) ?
C26 C23 C24 . . 106.9(2) ?
C26 C23 C25 . . 107.8(2) ?
C12 C27 W1 . . 90.06(13) ?
C28 C27 W1 . . 151.12(16) ?
C28 C27 C12 . . 118.35(18) ?
C27 C28 C29 . . 112.77(19) ?
C27 C28 C30 . . 107.88(19) ?
C27 C28 C31 . . 110.14(19) ?
C29 C28 C30 . . 107.53(19) ?
C29 C28 C31 . . 107.5(2) ?
C30 C28 C31 . . 111.05(19) ?
C33 C32 W1 . . 151.0(2) ?
C33B C32 W1 . . 151.0(2) ?
C39 C32 W1 . . 70.58(15) ?
C39 C32 C33 . . 138.3(2) ?
C39 C32 C33B . . 138.3(2) ?
C32 C33 C34 . . 113.2(3) ?
C35 C34 C33 . . 116.3(4) ?
C34 C35 C36 . . 116.4(3) ?
C35 C36 C37 . . 112.6(4) ?
C38 C37 C36 . . 108.4(3) ?
C32 C33B C34B . . 122.1(6) ?
C33B C34B C35B . . 110.5(10) ?
C36B C35B C34B . . 114.8(10) ?
C35B C36B C37B . . 115.9(10) ?
C38 C37B C36B . . 129.7(6) ?
C39 C38 C37 . . 116.0(3) ?
C39 C38 C37B . . 116.0(3) ?
C32 C39 W1 . . 71.90(14) ?
C32 C39 C38 . . 144.3(2) ?
C38 C39 W1 . . 143.8(2) ?
C40 O3 W1 . . 123.6(2) ?
C40 O3 C43 . . 106.8(3) ?
C43 O3 W1 . . 124.27(19) ?
O3 C40 C41 . . 105.9(4) ?
C40 C41 C42 . . 106.0(4) ?
C43 C42 C41 . . 104.9(4) ?
O3 C43 C42 . . 102.2(3) ?
C40B O3B W1 . . 122.1(5) ?
C40B O3B C43B . . 111.3(6) ?
C43B O3B W1 . . 125.1(3) ?
O3B C40B C41B . . 105.2(9) ?
C40B C41B C42B . . 100.3(8) ?
C43B C42B C41B . . 102.9(7) ?
O3B C43B C42B . . 101.5(6) ?

loop_
_geom_bond_atom_site_label_1
_geom_bond_atom_site_label_2
_geom_bond_site_symmetry_2
_geom_bond_distance
_geom_bond_publ_flag
W1 O1 . 1.9732(16) ?
W1 O2 . 1.9824(16) ?
W1 C12 . 2.448(2) ?
W1 C27 . 1.904(2) ?
W1 C32 . 2.043(2) ?
W1 C39 . 2.027(2) ?
W1 O3 . 2.3003(17) ?
W1 O3B . 2.3003(17) ?
O1 C1 . 1.357(3) ?
O2 C18 . 1.345(3) ?
C1 C2 . 1.421(3) ?
C1 C6 . 1.410(3) ?
C2 C3 . 1.393(4) ?
C2 C19 . 1.534(3) ?
C3 C4 . 1.386(4) ?
C4 C5 . 1.380(4) ?
C5 C6 . 1.399(3) ?
C6 C7 . 1.485(3) ?
C7 C8 . 1.403(3) ?
C7 C12 . 1.415(3) ?
C8 C9 . 1.384(4) ?
C9 C10 . 1.390(3) ?
C11 C10 . 1.400(3) ?
C11 C12 . 1.416(3) ?
C11 C13 . 1.480(3) ?
C12 C27 . 1.536(3) ?
C13 C14 . 1.401(3) ?
C13 C18 . 1.410(3) ?
C14 C15 . 1.380(3) ?
C15 C16 . 1.393(3) ?
C16 C17 . 1.394(3) ?
C17 C18 . 1.421(3) ?
C17 C23 . 1.539(3) ?
C19 C20 . 1.537(3) ?
C19 C21 . 1.535(4) ?
C19 C22 . 1.539(3) ?
C23 C24 . 1.543(3) ?
C23 C25 . 1.539(3) ?
C23 C26 . 1.532(3) ?
C27 C28 . 1.525(3) ?
C28 C29 . 1.532(3) ?
C28 C30 . 1.542(3) ?
C28 C31 . 1.547(3) ?
C32 C33 . 1.498(4) ?
C32 C33B . 1.498(4) ?
C32 C39 . 1.309(4) ?
C33 C34 . 1.546(4) ?
C34 C35 . 1.514(7) ?
C35 C36 . 1.524(6) ?
C36 C37 . 1.552(5) ?
C37 C38 . 1.517(4) ?
C33B C34B . 1.503(12) ?
C34B C35B . 1.517(14) ?
C35B C36B . 1.513(13) ?
C36B C37B . 1.518(12) ?
C37B C38 . 1.517(4) ?
C38 C39 . 1.508(4) ?
O3 C40 . 1.445(5) ?
O3 C43 . 1.471(4) ?
C40 C41 . 1.496(7) ?
C41 C42 . 1.508(7) ?
C42 C43 . 1.507(6) ?
O3B C40B . 1.424(11) ?
O3B C43B . 1.475(7) ?
C40B C41B . 1.505(13) ?
C41B C42B . 1.526(11) ?
C42B C43B . 1.510(10) ?

loop_
_geom_torsion_atom_site_label_1
_geom_torsion_atom_site_label_2
_geom_torsion_atom_site_label_3
_geom_torsion_atom_site_label_4
_geom_torsion_site_symmetry_1
_geom_torsion_site_symmetry_2
_geom_torsion_site_symmetry_3
_geom_torsion_site_symmetry_4
_geom_torsion
_geom_torsion_publ_flag
W1 O1 C1 C2 . . . . 132.62(18) ?
W1 O1 C1 C6 . . . . -51.4(3) ?
W1 O2 C18 C13 . . . . 45.5(3) ?
W1 O2 C18 C17 . . . . -138.36(17) ?
W1 C12 C27 C28 . . . . -174.6(2) ?
W1 C27 C28 C29 . . . . -163.2(3) ?
W1 C27 C28 C30 . . . . 78.2(4) ?
W1 C27 C28 C31 . . . . -43.2(4) ?
W1 C32 C33 C34 . . . . 156.4(4) ?
W1 C32 C33B C34B . . . . -176.2(8) ?
W1 C32 C39 C38 . . . . -179.1(4) ?
W1 O3 C40 C41 . . . . -175.9(4) ?
W1 O3 C43 C42 . . . . 166.9(3) ?
W1 O3B C40B C41B . . . . 178.6(6) ?
W1 O3B C43B C42B . . . . -150.8(5) ?
O1 C1 C2 C3 . . . . 177.6(2) ?
O1 C1 C2 C19 . . . . 0.3(3) ?
O1 C1 C6 C5 . . . . -177.2(2) ?
O1 C1 C6 C7 . . . . -3.4(3) ?
C1 C2 C3 C4 . . . . -0.5(4) ?
C1 C2 C19 C20 . . . . -175.1(2) ?
C1 C2 C19 C21 . . . . 65.3(3) ?
C1 C2 C19 C22 . . . . -55.4(3) ?
C1 C6 C7 C8 . . . . -124.0(3) ?
C1 C6 C7 C12 . . . . 56.1(3) ?
C2 C1 C6 C5 . . . . -1.3(3) ?
C2 C1 C6 C7 . . . . 172.6(2) ?
C2 C3 C4 C5 . . . . -1.2(4) ?
C3 C2 C19 C20 . . . . 7.7(3) ?
C3 C2 C19 C21 . . . . -111.9(3) ?
C3 C2 C19 C22 . . . . 127.4(3) ?
C3 C4 C5 C6 . . . . 1.7(4) ?
C4 C5 C6 C1 . . . . -0.5(4) ?
C4 C5 C6 C7 . . . . -174.4(2) ?
C5 C6 C7 C8 . . . . 49.9(3) ?
C5 C6 C7 C12 . . . . -130.1(3) ?
C6 C1 C2 C3 . . . . 1.7(3) ?
C6 C1 C2 C19 . . . . -175.5(2) ?
C6 C7 C8 C9 . . . . 178.3(2) ?
C6 C7 C12 W1 . . . . -45.9(3) ?
C6 C7 C12 C11 . . . . -176.5(2) ?
C6 C7 C12 C27 . . . . 10.0(3) ?
C7 C8 C9 C10 . . . . -1.1(4) ?
C7 C12 C27 W1 . . . . -92.3(2) ?
C7 C12 C27 C28 . . . . 93.1(3) ?
C8 C7 C12 W1 . . . . 134.2(2) ?
C8 C7 C12 C11 . . . . 3.6(3) ?
C8 C7 C12 C27 . . . . -169.9(2) ?
C8 C9 C10 C11 . . . . 2.1(4) ?
C11 C12 C27 W1 . . . . 94.26(19) ?
C11 C12 C27 C28 . . . . -80.3(3) ?
C11 C13 C14 C15 . . . . 176.4(2) ?
C11 C13 C18 O2 . . . . 2.7(3) ?
C11 C13 C18 C17 . . . . -173.4(2) ?
C10 C11 C12 W1 . . . . -132.56(19) ?
C10 C11 C12 C7 . . . . -2.5(3) ?
C10 C11 C12 C27 . . . . 171.0(2) ?
C10 C11 C13 C14 . . . . -47.8(3) ?
C10 C11 C13 C18 . . . . 127.8(2) ?
C12 C7 C8 C9 . . . . -1.8(4) ?
C12 C11 C10 C9 . . . . -0.3(3) ?
C12 C11 C13 C14 . . . . 131.6(2) ?
C12 C11 C13 C18 . . . . -52.9(3) ?
C12 C27 C28 C29 . . . . 5.6(3) ?
C12 C27 C28 C30 . . . . -113.0(2) ?
C12 C27 C28 C31 . . . . 125.6(2) ?
C13 C11 C10 C9 . . . . 179.1(2) ?
C13 C11 C12 W1 . . . . 48.1(2) ?
C13 C11 C12 C7 . . . . 178.1(2) ?
C13 C11 C12 C27 . . . . -8.4(3) ?
C13 C14 C15 C16 . . . . -2.1(4) ?
C14 C13 C18 O2 . . . . 178.3(2) ?
C14 C13 C18 C17 . . . . 2.2(3) ?
C14 C15 C16 C17 . . . . 0.6(4) ?
C15 C16 C17 C18 . . . . 2.2(3) ?
C15 C16 C17 C23 . . . . -178.1(2) ?
C16 C17 C18 O2 . . . . -179.7(2) ?
C16 C17 C18 C13 . . . . -3.5(3) ?
C16 C17 C23 C24 . . . . -116.0(2) ?
C16 C17 C23 C25 . . . . 122.4(2) ?
C16 C17 C23 C26 . . . . 2.2(3) ?
C18 C13 C14 C15 . . . . 0.7(3) ?
C18 C17 C23 C24 . . . . 63.7(3) ?
C18 C17 C23 C25 . . . . -57.9(3) ?
C18 C17 C23 C26 . . . . -178.1(2) ?
C19 C2 C3 C4 . . . . 176.8(2) ?
C23 C17 C18 O2 . . . . 0.6(3) ?
C23 C17 C18 C13 . . . . 176.7(2) ?
C32 C33 C34 C35 . . . . 84.2(4) ?
C32 C33B C34B C35B . . . . 50.3(13) ?
C33 C32 C39 W1 . . . . -175.9(3) ?
C33 C32 C39 C38 . . . . 5.0(6) ?
C33 C34 C35 C36 . . . . -58.0(6) ?
C34 C35 C36 C37 . . . . -54.1(5) ?
C35 C36 C37 C38 . . . . 115.6(4) ?
C36 C37 C38 C39 . . . . -57.3(4) ?
C37 C38 C39 W1 . . . . -170.0(2) ?
C37 C38 C39 C32 . . . . 8.5(6) ?
C33B C32 C39 W1 . . . . -175.9(3) ?
C33B C32 C39 C38 . . . . 5.0(6) ?
C33B C34B C35B C36B . . . . -112.8(12) ?
C34B C35B C36B C37B . . . . 64.4(15) ?
C35B C36B C37B C38 . . . . 41.0(14) ?
C36B C37B C38 C39 . . . . -60.9(8) ?
C37B C38 C39 W1 . . . . -170.0(2) ?
C37B C38 C39 C32 . . . . 8.5(6) ?
C39 C32 C33 C34 . . . . -31.5(5) ?
C39 C32 C33B C34B . . . . -4.1(9) ?
O3 C40 C41 C42 . . . . -7.8(8) ?
C40 O3 C43 C42 . . . . -38.3(5) ?
C40 C41 C42 C43 . . . . -15.5(8) ?
C41 C42 C43 O3 . . . . 32.2(6) ?
C43 O3 C40 C41 . . . . 29.1(7) ?
O3B C40B C41B C42B . . . . -34.0(11) ?
C40B O3B C43B C42B . . . . 15.1(9) ?
C40B C41B C42B C43B . . . . 43.3(11) ?
C41B C42B C43B O3B . . . . -36.0(10) ?
C43B O3B C40B C41B . . . . 12.3(10) ?
